data_7702002
loop_
_publ_author_name
'Beh, Daniel W.'
'Piers, Warren E.'
'Gelfand, Benjamin S.'
'Lin, Jian-Bin'

_publ_section_title
;
 Tandem deoxygenative hydrosilation of carbon dioxide with a cationic
 scandium hydridoborate and B(C<sub>6</sub>F<sub>5</sub>)<sub>3</sub>.
;
_journal_issue 1
_journal_name_full 'Dalton transactions (Cambridge, England : 2003)'
_journal_page_first 95
_journal_page_last 101
_journal_paper_doi 10.1039/c9dt04323c
_journal_volume 49
_journal_year 2020
_chemical_formula_moiety 'C62 H58 B4 Cl N18 Sc2, C18 H B F15, 4(C6 H6)'
_chemical_formula_sum 'C104 H83 B5 Cl F15 N18 Sc2'
_chemical_formula_weight 2049.30
_space_group_crystal_system triclinic
_space_group_IT_number 2
_space_group_name_Hall '-P 1'
_space_group_name_H-M_alt 'P -1'
_atom_sites_solution_hydrogens geom
_atom_sites_solution_primary direct
_audit_creation_date 2018-06-27
_audit_creation_method
;
Olex2 1.2
(compiled 2018.05.29 svn.r3508 for OlexSys, GUI svn.r5506)
;
_audit_update_record
;
2019-11-06 deposited with the CCDC.	2019-11-22 downloaded from the CCDC.
;
_cell_angle_alpha 74.561(5)
_cell_angle_beta 77.281(5)
_cell_angle_gamma 61.891(4)
_cell_formula_units_Z 2
_cell_length_a 17.2598(9)
_cell_length_b 17.7327(10)
_cell_length_c 19.0548(14)
_cell_measurement_reflns_used 6432
_cell_measurement_temperature 173(2)
_cell_measurement_theta_max 51.814
_cell_measurement_theta_min 2.4225
_cell_volume 4927.6(6)
_computing_cell_refinement 'SAINT v8.37A (Bruker, 2015)'
_computing_data_reduction 'SAINT v8.37A (Bruker, 2015)'
_computing_molecular_graphics 'Olex2 (Dolomanov et al., 2009)'
_computing_publication_material 'Olex2 (Dolomanov et al., 2009)'
_computing_structure_refinement 'SHELXL-2014/6 (Sheldrick, 2014)'
_computing_structure_solution 'ShelXS (Sheldrick, 2008)'
_diffrn_ambient_temperature 173(2)
_diffrn_measured_fraction_theta_full 0.964
_diffrn_measured_fraction_theta_max 0.952
_diffrn_measurement_device_type 'Bruker APEX-II CCD'
_diffrn_measurement_method '\f and \w scans'
_diffrn_radiation_type CuK\a
_diffrn_radiation_wavelength 1.54178
_diffrn_reflns_av_R_equivalents 0.1490
_diffrn_reflns_av_unetI/netI 0.1249
_diffrn_reflns_Laue_measured_fraction_full 0.964
_diffrn_reflns_Laue_measured_fraction_max 0.952
_diffrn_reflns_limit_h_max 21
_diffrn_reflns_limit_h_min -21
_diffrn_reflns_limit_k_max 21
_diffrn_reflns_limit_k_min -21
_diffrn_reflns_limit_l_max 23
_diffrn_reflns_limit_l_min -23
_diffrn_reflns_number 128685
_diffrn_reflns_point_group_measured_fraction_full 0.964
_diffrn_reflns_point_group_measured_fraction_max 0.952
_diffrn_reflns_theta_full 67.679
_diffrn_reflns_theta_max 72.463
_diffrn_reflns_theta_min 2.421
_exptl_absorpt_coefficient_mu 2.169
_exptl_absorpt_correction_T_max 0.7536
_exptl_absorpt_correction_T_min 0.6796
_exptl_absorpt_correction_type multi-scan
_exptl_absorpt_process_details
;
SADABS-2016/2 (Bruker,2016/2) was used for absorption correction.
wR2(int) was 0.0896 before and 0.0773 after correction.
The Ratio of minimum to maximum transmission is 0.9018.
The \l/2 correction factor is Not present.
;
_exptl_crystal_colour colourless
_exptl_crystal_density_diffrn 1.381
_exptl_crystal_description irregular
_exptl_crystal_F_000 2104
_exptl_crystal_size_max 0.200
_exptl_crystal_size_mid 0.200
_exptl_crystal_size_min 0.100
_refine_diff_density_max 1.624
_refine_diff_density_min -0.758
_refine_diff_density_rms 0.143
_refine_ls_extinction_coef 0.0073(6)
_refine_ls_extinction_expression Fc^*^=kFc[1+0.001xFc^2^\l^3^/sin(2\q)]^-1/4^
_refine_ls_extinction_method SHELXL
_refine_ls_goodness_of_fit_ref 1.059
_refine_ls_hydrogen_treatment constr
_refine_ls_matrix_type full
_refine_ls_number_parameters 1232
_refine_ls_number_reflns 18582
_refine_ls_number_restraints 60
_refine_ls_restrained_S_all 1.057
_refine_ls_R_factor_all 0.1649
_refine_ls_R_factor_gt 0.1175
_refine_ls_shift/su_max 0.000
_refine_ls_shift/su_mean 0.000
_refine_ls_structure_factor_coef Fsqd
_refine_ls_weighting_details 'w=1/[\s^2^(Fo^2^)+(0.1970P)^2^+4.5244P] where P=(Fo^2^+2Fc^2^)/3'
_refine_ls_weighting_scheme calc
_refine_ls_wR_factor_gt 0.3060
_refine_ls_wR_factor_ref 0.3654
_reflns_Friedel_coverage 0.000
_reflns_number_gt 10840
_reflns_number_total 18582
_reflns_threshold_expression 'I > 2\s(I)'
_cod_data_source_file c9dt04323c2.cif
_cod_data_source_block l
_cod_depositor_comments 'Adding full bibliography for 7702000--7702003.cif.'
_cod_database_code 7702002
_shelx_shelxl_version_number 2014/7
_shelx_space_group_comment
;
The symmetry employed for this shelxl refinement is uniquely defined
by the following loop, which should always be used as a source of
symmetry information in preference to the above space-group names.
They are only intended as comments.
;
_shelx_estimated_absorpt_t_min 0.671
_shelx_estimated_absorpt_t_max 0.812
_shelxl_version_number 2014/6

loop_
_space_group_symop_operation_xyz
'x, y, z'
'-x, -y, -z'

loop_
_atom_site_label
_atom_site_type_symbol
_atom_site_fract_x
_atom_site_fract_y
_atom_site_fract_z
_atom_site_U_iso_or_equiv
_atom_site_adp_type
_atom_site_occupancy
_atom_site_site_symmetry_order
_atom_site_calc_flag
_atom_site_refinement_flags_posn
_atom_site_refinement_flags_adp
_atom_site_refinement_flags_occupancy
_atom_site_disorder_assembly
_atom_site_disorder_group
Sc1 Sc 0.29912(7) 0.76941(7) 0.21390(6) 0.0531(3) Uani 1 1 d . . . . .
Sc2 Sc 0.08438(7) 0.68672(8) 0.33795(6) 0.0555(3) Uani 1 1 d . . . . .
Cl1 Cl 0.19221(10) 0.70473(11) 0.22950(8) 0.0647(4) Uani 1 1 d . . . . .
N1 N 0.3850(3) 0.8368(3) 0.1897(3) 0.0529(11) Uani 1 1 d . . . . .
N2 N 0.1889(3) 0.9011(3) 0.2059(3) 0.0575(11) Uani 1 1 d . . . . .
N3 N 0.1899(3) 0.9616(3) 0.2377(3) 0.0562(11) Uani 1 1 d . . . . .
N4 N 0.2923(3) 0.7769(3) 0.3271(3) 0.0554(11) Uani 1 1 d . . . . .
N5 N 0.2840(3) 0.8526(3) 0.3402(3) 0.0537(11) Uani 1 1 d . . . . .
N8 N 0.3301(3) 0.7568(3) 0.0983(3) 0.0574(11) Uani 1 1 d . . . . .
N9 N 0.4145(3) 0.7392(3) 0.0621(3) 0.0589(12) Uani 1 1 d . . . . .
N6 N 0.4196(3) 0.6478(3) 0.2245(3) 0.0593(12) Uani 1 1 d . . . . .
N7 N 0.4917(3) 0.6442(3) 0.1740(3) 0.0583(12) Uani 1 1 d . . . . .
N10 N -0.0030(3) 0.6571(3) 0.4338(2) 0.0500(10) Uani 1 1 d . . . . .
N11 N 0.1941(3) 0.5814(3) 0.3956(3) 0.0579(11) Uani 1 1 d . . . . .
N12 N 0.1909(3) 0.5704(3) 0.4710(3) 0.0541(11) Uani 1 1 d . . . . .
N13 N 0.0892(3) 0.7674(3) 0.4029(3) 0.0573(11) Uani 1 1 d . . . . .
N14 N 0.1010(3) 0.7330(3) 0.4761(3) 0.0556(11) Uani 1 1 d . . . . .
N15 N -0.0345(3) 0.7903(3) 0.2933(3) 0.0629(13) Uani 1 1 d . . . . .
N16 N -0.1042(3) 0.7713(4) 0.2951(3) 0.0649(13) Uani 1 1 d . . . . .
N17 N 0.0595(3) 0.6022(4) 0.2882(3) 0.0631(13) Uani 1 1 d . . . . .
N18 N -0.0249(3) 0.6118(3) 0.2904(3) 0.0586(12) Uani 1 1 d . . . . .
C1 C 0.4537(4) 0.8130(4) 0.1355(3) 0.0559(13) Uani 1 1 d . . . . .
C2 C 0.4881(4) 0.8723(4) 0.0998(4) 0.0653(16) Uani 1 1 d . . . . .
H2 H 0.5350 0.8575 0.0613 0.078 Uiso 1 1 calc R U . . .
C3 C 0.4547(4) 0.9520(4) 0.1199(4) 0.0656(16) Uani 1 1 d . . . . .
H3 H 0.4762 0.9934 0.0939 0.079 Uiso 1 1 calc R U . . .
C4 C 0.3893(4) 0.9709(4) 0.1787(3) 0.0609(14) Uani 1 1 d . . . . .
H4 H 0.3683 1.0243 0.1947 0.073 Uiso 1 1 calc R U . . .
C5 C 0.3543(4) 0.9132(4) 0.2141(3) 0.0551(13) Uani 1 1 d . . . . .
C6 C 0.1225(4) 0.9456(4) 0.1623(4) 0.0661(16) Uani 1 1 d . . . . .
H6 H 0.1063 0.9199 0.1337 0.079 Uiso 1 1 calc R U . . .
C7 C 0.0821(5) 1.0323(5) 0.1652(5) 0.081(2) Uani 1 1 d . . . . .
H7 H 0.0342 1.0772 0.1398 0.097 Uiso 1 1 calc R U . . .
C8 C 0.1264(4) 1.0404(5) 0.2133(4) 0.0696(16) Uani 1 1 d . . . . .
H8 H 0.1138 1.0932 0.2268 0.083 Uiso 1 1 calc R U . . .
C9 C 0.3079(4) 0.7186(4) 0.3906(3) 0.0595(14) Uani 1 1 d . . . . .
H9 H 0.3167 0.6603 0.3969 0.071 Uiso 1 1 calc R U . . .
C10 C 0.3095(4) 0.7560(4) 0.4451(3) 0.0629(15) Uani 1 1 d . . . . .
H10 H 0.3187 0.7297 0.4948 0.075 Uiso 1 1 calc R U . . .
C11 C 0.2946(4) 0.8398(4) 0.4110(3) 0.0589(14) Uani 1 1 d . . . . .
H11 H 0.2923 0.8823 0.4340 0.071 Uiso 1 1 calc R U . . .
C18 C 0.2532(4) 1.0094(4) 0.3216(3) 0.0599(14) Uani 1 1 d . . . . .
C23 C 0.1703(4) 1.0525(4) 0.3609(4) 0.0684(16) Uani 1 1 d . . . . .
H23 H 0.1215 1.0459 0.3530 0.082 Uiso 1 1 calc R U . . .
C22 C 0.1562(5) 1.1033(5) 0.4096(4) 0.0761(18) Uani 1 1 d . . . . .
H22 H 0.0985 1.1308 0.4339 0.091 Uiso 1 1 calc R U . . .
C21 C 0.2235(5) 1.1152(5) 0.4240(4) 0.0751(18) Uani 1 1 d . . . . .
C20 C 0.3067(5) 1.0754(4) 0.3861(4) 0.0722(17) Uani 1 1 d . . . . .
H20 H 0.3541 1.0842 0.3940 0.087 Uiso 1 1 calc R U . . .
C19 C 0.3219(4) 1.0228(4) 0.3366(4) 0.0647(15) Uani 1 1 d . . . . .
H19 H 0.3797 0.9954 0.3126 0.078 Uiso 1 1 calc R U . . .
C24 C 0.2110(7) 1.1699(6) 0.4793(5) 0.100(3) Uani 1 1 d . . . . .
H24A H 0.2422 1.1317 0.5218 0.150 Uiso 1 1 calc R U . . .
H24B H 0.1479 1.2009 0.4952 0.150 Uiso 1 1 calc R U . . .
H24C H 0.2349 1.2121 0.4562 0.150 Uiso 1 1 calc R U . . .
C15 C 0.2793(4) 0.7722(4) 0.0477(3) 0.0642(15) Uani 1 1 d . . . . .
H15 H 0.2184 0.7848 0.0578 0.077 Uiso 1 1 calc R U . . .
C16 C 0.3265(5) 0.7673(5) -0.0214(4) 0.0711(17) Uani 1 1 d . . . . .
H16 H 0.3054 0.7752 -0.0661 0.085 Uiso 1 1 calc R U . . .
C17 C 0.4105(5) 0.7484(4) -0.0106(4) 0.0671(16) Uani 1 1 d . . . . .
H17 H 0.4584 0.7426 -0.0480 0.080 Uiso 1 1 calc R U . . .
C12 C 0.4442(5) 0.5696(4) 0.2676(4) 0.0654(15) Uani 1 1 d . . . . .
H12 H 0.4069 0.5541 0.3073 0.078 Uiso 1 1 calc R U . . .
C13 C 0.5295(5) 0.5143(5) 0.2478(4) 0.0690(16) Uani 1 1 d . . . . .
H13 H 0.5623 0.4552 0.2696 0.083 Uiso 1 1 calc R U . . .
C14 C 0.5577(4) 0.5645(4) 0.1879(4) 0.0652(15) Uani 1 1 d . . . . .
H14 H 0.6148 0.5450 0.1612 0.078 Uiso 1 1 calc R U . . .
C25 C 0.5871(4) 0.6883(4) 0.0664(4) 0.0671(16) Uani 1 1 d . . . . .
C26 C 0.6207(5) 0.6405(5) 0.0102(4) 0.0712(17) Uani 1 1 d . . . . .
H26 H 0.5806 0.6339 -0.0119 0.085 Uiso 1 1 calc R U . . .
C27 C 0.7095(5) 0.6024(5) -0.0146(5) 0.085(2) Uani 1 1 d . . . . .
H27 H 0.7285 0.5701 -0.0528 0.102 Uiso 1 1 calc R U . . .
C28 C 0.7715(5) 0.6099(5) 0.0145(6) 0.093(3) Uani 1 1 d . . . . .
C29 C 0.7421(5) 0.6531(6) 0.0721(6) 0.104(3) Uani 1 1 d . . . . .
H29 H 0.7834 0.6569 0.0951 0.125 Uiso 1 1 calc R U . . .
C30 C 0.6515(5) 0.6920(6) 0.0976(6) 0.094(3) Uani 1 1 d . . . . .
H30 H 0.6334 0.7218 0.1373 0.112 Uiso 1 1 calc R U . . .
C31 C 0.8706(6) 0.5681(7) -0.0118(7) 0.133(5) Uani 1 1 d . . . . .
H31A H 0.8794 0.5826 -0.0654 0.200 Uiso 1 1 calc R U . . .
H31B H 0.8947 0.5047 0.0039 0.200 Uiso 1 1 calc R U . . .
H31C H 0.9010 0.5902 0.0092 0.200 Uiso 1 1 calc R U . . .
C36 C 0.0233(4) 0.6304(4) 0.5024(3) 0.0524(12) Uani 1 1 d . . . . .
C35 C -0.0204(4) 0.5917(4) 0.5574(3) 0.0588(14) Uani 1 1 d . . . . .
H35 H -0.0007 0.5696 0.6047 0.071 Uiso 1 1 calc R U . . .
C34 C -0.0923(4) 0.5844(4) 0.5449(3) 0.0615(15) Uani 1 1 d . . . . .
H34 H -0.1229 0.5586 0.5833 0.074 Uiso 1 1 calc R U . . .
C33 C -0.1187(4) 0.6158(4) 0.4753(3) 0.0585(14) Uani 1 1 d . . . . .
H33 H -0.1688 0.6125 0.4662 0.070 Uiso 1 1 calc R U . . .
C32 C -0.0740(3) 0.6515(4) 0.4193(3) 0.0524(12) Uani 1 1 d . . . . .
C40 C 0.0782(4) 0.8512(4) 0.3911(4) 0.0622(14) Uani 1 1 d . . . . .
H40 H 0.0694 0.8903 0.3453 0.075 Uiso 1 1 calc R U . . .
C41 C 0.0819(4) 0.8703(4) 0.4550(4) 0.0652(15) Uani 1 1 d . . . . .
H41 H 0.0761 0.9239 0.4619 0.078 Uiso 1 1 calc R U . . .
C42 C 0.0958(4) 0.7957(4) 0.5072(4) 0.0655(15) Uani 1 1 d . . . . .
H42 H 0.1010 0.7893 0.5573 0.079 Uiso 1 1 calc R U . . .
C37 C 0.2613(4) 0.5075(4) 0.3771(4) 0.0636(15) Uani 1 1 d . . . . .
H37 H 0.2800 0.4969 0.3285 0.076 Uiso 1 1 calc R U . . .
C38 C 0.2991(4) 0.4494(4) 0.4381(4) 0.0663(16) Uani 1 1 d . . . . .
H38 H 0.3468 0.3928 0.4397 0.080 Uiso 1 1 calc R U . . .
C39 C 0.2534(4) 0.4908(4) 0.4958(4) 0.0617(14) Uani 1 1 d . . . . .
H39 H 0.2640 0.4670 0.5456 0.074 Uiso 1 1 calc R U . . .
C49 C 0.1307(4) 0.6238(4) 0.5959(3) 0.0590(14) Uani 1 1 d . . . . .
C54 C 0.2154(5) 0.5998(5) 0.6106(4) 0.0759(19) Uani 1 1 d . . . . .
H54 H 0.2614 0.5903 0.5712 0.091 Uiso 1 1 calc R U . . .
C53 C 0.2358(5) 0.5891(7) 0.6790(5) 0.100(3) Uani 1 1 d . . . . .
H53 H 0.2950 0.5725 0.6858 0.120 Uiso 1 1 calc R U . . .
C52 C 0.1710(6) 0.6024(6) 0.7390(4) 0.098(3) Uani 1 1 d . . . . .
C51 C 0.0854(5) 0.6319(5) 0.7260(4) 0.0784(19) Uani 1 1 d . . . . .
H51 H 0.0394 0.6444 0.7653 0.094 Uiso 1 1 calc R U . . .
C50 C 0.0649(5) 0.6440(5) 0.6551(3) 0.0665(16) Uani 1 1 d . . . . .
H50 H 0.0048 0.6665 0.6472 0.080 Uiso 1 1 calc R U . . .
C55 C 0.1945(7) 0.5866(10) 0.8159(6) 0.167(7) Uani 1 1 d . . . . .
H55A H 0.1411 0.5980 0.8509 0.250 Uiso 1 1 calc R U . . .
H55B H 0.2195 0.6256 0.8170 0.250 Uiso 1 1 calc R U . . .
H55C H 0.2379 0.5260 0.8291 0.250 Uiso 1 1 calc R U . . .
C43 C -0.0564(5) 0.8696(5) 0.2533(5) 0.088(2) Uani 1 1 d . . . . .
H43 H -0.0216 0.9005 0.2445 0.106 Uiso 1 1 calc R U . . .
C44 C -0.1344(7) 0.9009(6) 0.2267(7) 0.124(4) Uani 1 1 d . . . . .
H44 H -0.1631 0.9551 0.1954 0.148 Uiso 1 1 calc R U . . .
C45 C -0.1630(6) 0.8381(5) 0.2543(5) 0.097(3) Uani 1 1 d . . . . .
H45 H -0.2169 0.8416 0.2457 0.116 Uiso 1 1 calc R U . . .
C46 C 0.1137(4) 0.5392(5) 0.2498(4) 0.0679(16) Uani 1 1 d . . . . .
H46 H 0.1757 0.5203 0.2392 0.082 Uiso 1 1 calc R U . . .
C47 C 0.0681(6) 0.5067(6) 0.2281(5) 0.093(2) Uani 1 1 d . . . . .
H47 H 0.0907 0.4620 0.2004 0.112 Uiso 1 1 calc R U . . .
C48 C -0.0195(6) 0.5531(6) 0.2555(6) 0.099(3) Uani 1 1 d . . . . .
H48 H -0.0680 0.5443 0.2502 0.119 Uiso 1 1 calc R U . . .
C57A C -0.2235(4) 0.6622(7) 0.2824(4) 0.091(7) Uani 0.516(14) 1 d G . P A 1
H57A H -0.1784 0.6314 0.2479 0.109 Uiso 0.516(14) 1 calc R U P A 1
C58A C -0.3107(4) 0.6796(7) 0.2810(5) 0.097(7) Uani 0.516(14) 1 d G . P A 1
H58A H -0.3250 0.6606 0.2456 0.116 Uiso 0.516(14) 1 calc R U P A 1
C59 C -0.3767(3) 0.7246(5) 0.3315(4) 0.0705(17) Uani 1 1 d G . . . .
C60B C -0.3557(3) 0.7523(7) 0.3833(5) 0.073(5) Uani 0.484(14) 1 d G . P A 2
H60B H -0.4009 0.7831 0.4178 0.087 Uiso 0.484(14) 1 calc R U P A 2
C61B C -0.2686(4) 0.7349(7) 0.3847(4) 0.071(6) Uani 0.484(14) 1 d G . P A 2
H61B H -0.2543 0.7539 0.4201 0.085 Uiso 0.484(14) 1 calc R U P A 2
C56 C -0.2025(3) 0.6899(4) 0.3342(3) 0.0613(14) Uani 1 1 d G . . . .
C60A C -0.3589(10) 0.7810(11) 0.3553(9) 0.066(4) Uani 0.516(14) 1 d . . P A 1
H60A H -0.4052 0.8307 0.3729 0.080 Uiso 0.516(14) 1 calc R U P A 1
C61A C -0.2718(11) 0.7629(12) 0.3528(10) 0.074(5) Uani 0.516(14) 1 d . . P A 1
H61A H -0.2594 0.8044 0.3648 0.089 Uiso 0.516(14) 1 calc R U P A 1
C57B C -0.2220(10) 0.6328(10) 0.3159(8) 0.057(4) Uani 0.484(14) 1 d . . P A 2
H57B H -0.1756 0.5803 0.3029 0.069 Uiso 0.484(14) 1 calc R U P A 2
C58B C -0.3104(11) 0.6501(11) 0.3158(8) 0.062(4) Uani 0.484(14) 1 d . . P A 2
H58B H -0.3230 0.6083 0.3044 0.074 Uiso 0.484(14) 1 calc R U P A 2
C62 C -0.4738(5) 0.7487(7) 0.3270(5) 0.099(3) Uani 1 1 d . . . . .
H62A H -0.5033 0.8095 0.3024 0.149 Uiso 1 1 calc R U . . .
H62B H -0.5038 0.7410 0.3766 0.149 Uiso 1 1 calc R U . . .
H62C H -0.4763 0.7108 0.2992 0.149 Uiso 1 1 calc R U . . .
B2 B 0.4889(5) 0.7217(5) 0.1071(4) 0.0604(16) Uani 1 1 d . . . . .
B1 B 0.2716(4) 0.9364(5) 0.2787(4) 0.0571(15) Uani 1 1 d . . . . .
B3 B 0.1101(4) 0.6398(5) 0.5133(4) 0.0559(15) Uani 1 1 d . . . . .
B4 B -0.1019(5) 0.6796(5) 0.3352(4) 0.0584(15) Uani 1 1 d . . . . .
F1 F 0.3854(4) 0.7386(4) 0.8107(3) 0.1178(18) Uani 1 1 d . . . . .
F2 F 0.3622(4) 0.6044(5) 0.8950(4) 0.144(3) Uani 1 1 d . . . . .
F3 F 0.5033(5) 0.4564(4) 0.9447(3) 0.141(3) Uani 1 1 d . . . . .
F4 F 0.6694(4) 0.4441(3) 0.9025(4) 0.128(2) Uani 1 1 d . . . . .
F5 F 0.6935(3) 0.5754(4) 0.8179(3) 0.1196(18) Uani 1 1 d . . . . .
F6 F 0.4896(6) 0.9356(6) 0.7068(5) 0.181(3) Uani 1 1 d . . . . .
F7 F 0.4265(5) 1.0159(4) 0.5780(6) 0.198(4) Uani 1 1 d . . . . .
F8 F 0.4277(7) 0.9150(6) 0.4863(5) 0.196(4) Uani 1 1 d . . . . .
F9 F 0.4807(7) 0.7443(6) 0.5359(4) 0.172(3) Uani 1 1 d . . . . .
F10 F 0.5308(4) 0.6690(4) 0.6656(4) 0.129(2) Uani 1 1 d . . . . .
F11A F 0.5792(5) 0.8278(4) 0.8887(3) 0.0882(17) Uani 0.672(7) 1 d . U P B 1
F11B F 0.5376(10) 0.7961(9) 0.8611(7) 0.0882(17) Uani 0.328(7) 1 d . U P B 2
C63 C 0.5396(6) 0.6668(5) 0.8106(5) 0.085(2) Uani 1 1 d . . . . .
C64 C 0.4577(5) 0.6676(5) 0.8329(5) 0.085(2) Uani 1 1 d . . . . .
C65 C 0.4434(6) 0.5991(7) 0.8770(5) 0.087(2) Uani 1 1 d . . . . .
C66 C 0.5142(7) 0.5255(6) 0.9004(4) 0.086(2) Uani 1 1 d . . . . .
C67 C 0.5946(6) 0.5203(5) 0.8801(5) 0.086(2) Uani 1 1 d . . . . .
C68 C 0.6082(5) 0.5882(5) 0.8362(4) 0.0789(19) Uani 1 1 d . . . . .
C69 C 0.5146(6) 0.7985(5) 0.6919(5) 0.087(2) Uani 1 1 d . . . . .
C70 C 0.4852(7) 0.8874(6) 0.6669(6) 0.099(3) Uani 1 1 d . . . . .
C71 C 0.4513(7) 0.9321(6) 0.5982(6) 0.1045(9) Uani 1 1 d . . . . .
C72 C 0.4542(7) 0.8799(6) 0.5556(6) 0.1045(9) Uani 1 1 d . . . . .
C73 C 0.4812(7) 0.7915(6) 0.5802(6) 0.1045(9) Uani 1 1 d . . . . .
C74 C 0.5084(7) 0.7550(6) 0.6459(6) 0.1045(9) Uani 1 1 d . . . . .
C79 C 0.7853(4) 0.7281(4) 0.7327(3) 0.1045(9) Uani 1 1 d G U . . .
C80 C 0.7040(5) 0.7310(4) 0.7301(3) 0.1045(9) Uani 1 1 d G U . . .
C75 C 0.6343(4) 0.7632(4) 0.7835(4) 0.1045(9) Uani 1 1 d G U . . .
C76 C 0.6457(4) 0.7926(4) 0.8394(3) 0.1045(9) Uani 1 1 d G U . . .
C77 C 0.7270(5) 0.7898(4) 0.8420(3) 0.1045(9) Uani 1 1 d G U . . .
C78 C 0.7967(4) 0.7575(4) 0.7886(4) 0.1045(9) Uani 1 1 d G U . . .
B5 B 0.5383(8) 0.7660(8) 0.7791(7) 0.101(3) Uani 1 1 d . . . . .
H5 H 0.4909 0.8080 0.8092 0.121 Uiso 1 1 calc R U . B 1
C1S C 1.0501(8) 0.2561(7) 0.9314(7) 0.114(3) Uani 1 1 d . . . . .
H1S H 1.1056 0.2301 0.9036 0.137 Uiso 1 1 calc R U . . .
C2S C 0.9748(9) 0.2910(7) 0.9002(6) 0.118(3) Uani 1 1 d . . . . .
H2S H 0.9783 0.2888 0.8502 0.142 Uiso 1 1 calc R U . . .
C3S C 0.8926(7) 0.3298(6) 0.9383(6) 0.105(3) Uani 1 1 d . . . . .
H3S H 0.8408 0.3552 0.9143 0.127 Uiso 1 1 calc R U . . .
C4S C 0.8863(10) 0.3313(8) 1.0090(7) 0.139(5) Uani 1 1 d . . . . .
H4S H 0.8304 0.3579 1.0362 0.166 Uiso 1 1 calc R U . . .
C5S C 0.9696(9) 0.2902(10) 1.0441(8) 0.152(5) Uani 1 1 d . . . . .
H5S H 0.9684 0.2865 1.0949 0.182 Uiso 1 1 calc R U . . .
C6S C 1.0467(9) 0.2583(9) 1.0011(8) 0.134(4) Uani 1 1 d . . . . .
H6S H 1.1005 0.2365 1.0215 0.161 Uiso 1 1 calc R U . . .
C7S C 0.2801(7) 0.0558(6) 0.9940(6) 0.105(3) Uani 1 1 d . . . . .
H7S H 0.2571 0.0606 1.0436 0.125 Uiso 1 1 calc R U . . .
C8S C 0.2887(7) 0.1232(7) 0.9458(6) 0.106(3) Uani 1 1 d . . . . .
H8S H 0.2732 0.1750 0.9626 0.127 Uiso 1 1 calc R U . . .
C9S C 0.3192(7) 0.1195(7) 0.8731(7) 0.110(3) Uani 1 1 d . . . . .
H9S H 0.3218 0.1690 0.8398 0.131 Uiso 1 1 calc R U . . .
C10S C 0.3454(6) 0.0445(7) 0.8493(6) 0.101(3) Uani 1 1 d . . . . .
H10S H 0.3683 0.0403 0.7997 0.121 Uiso 1 1 calc R U . . .
C11S C 0.3383(9) -0.0263(9) 0.8986(9) 0.1424(19) Uani 1 1 d . . . . .
H11S H 0.3565 -0.0791 0.8825 0.171 Uiso 1 1 calc R U . . .
C12S C 0.3054(8) -0.0203(9) 0.9699(9) 0.1424(19) Uani 1 1 d . . . . .
H12S H 0.2999 -0.0685 1.0031 0.171 Uiso 1 1 calc R U . . .
C13S C 0.2553(5) 0.8742(6) 0.6834(5) 0.1424(19) Uani 1 1 d G . . . .
H13S H 0.3101 0.8607 0.6985 0.171 Uiso 1 1 calc R U . . .
C14S C 0.2203(5) 0.9436(5) 0.6266(5) 0.1424(19) Uani 1 1 d G . . . .
H14S H 0.2512 0.9776 0.6028 0.171 Uiso 1 1 calc R U . . .
C15S C 0.1402(6) 0.9633(5) 0.6046(5) 0.1424(19) Uani 1 1 d G . . . .
H15S H 0.1163 1.0108 0.5657 0.171 Uiso 1 1 calc R U . . .
C16S C 0.0951(5) 0.9136(6) 0.6394(5) 0.1424(19) Uani 1 1 d G . . . .
H16S H 0.0403 0.9271 0.6243 0.171 Uiso 1 1 calc R U . . .
C17S C 0.1301(6) 0.8442(6) 0.6962(6) 0.153(5) Uani 1 1 d G . . . .
H17S H 0.0993 0.8102 0.7200 0.183 Uiso 1 1 calc R U . . .
C18S C 0.2102(6) 0.8244(6) 0.7183(5) 0.266(14) Uani 1 1 d G . . . .
H18S H 0.2341 0.7770 0.7571 0.319 Uiso 1 1 calc R U . . .
C19S C 0.5207(6) 0.5708(6) 0.4840(5) 0.089(2) Uani 1 1 d . . . . .
H19S H 0.5348 0.6187 0.4732 0.107 Uiso 1 1 calc R U . . .
C20S C 0.4811(6) 0.5483(7) 0.5520(5) 0.099(3) Uani 1 1 d . . . . .
H20S H 0.4675 0.5816 0.5884 0.118 Uiso 1 1 calc R U . . .
C21S C 0.4608(5) 0.4789(6) 0.5685(5) 0.088(2) Uani 1 1 d . . . . .
H21S H 0.4339 0.4648 0.6160 0.106 Uiso 1 1 calc R U . . .
C22S C 1.0495(11) 0.0443(8) -0.0315(8) 0.134(5) Uani 1 1 d . . . . .
H22S H 1.0841 0.0750 -0.0530 0.161 Uiso 1 1 calc R U . . .
C23S C 0.9681(10) 0.0848(7) 0.0045(7) 0.122(4) Uani 1 1 d . . . . .
H23S H 0.9454 0.1443 0.0074 0.146 Uiso 1 1 calc R U . . .
C24S C 0.9189(9) 0.0403(8) 0.0365(7) 0.127(4) Uani 1 1 d . . . . .
H24S H 0.8625 0.0686 0.0623 0.152 Uiso 1 1 calc R U . . .
F14 F 0.8527(4) 0.6961(5) 0.6827(4) 0.151(3) Uani 1 1 d . . . . .
F15 F 0.7028(4) 0.6972(5) 0.6756(3) 0.137(2) Uani 1 1 d . . . . .
F13 F 0.8752(4) 0.7508(5) 0.7862(6) 0.184(4) Uani 1 1 d . . . . .
F0AA F 0.7428(11) 0.8174(5) 0.8924(5) 0.297(8) Uani 1 1 d . . . . .

loop_
_atom_site_aniso_label
_atom_site_aniso_U_11
_atom_site_aniso_U_22
_atom_site_aniso_U_33
_atom_site_aniso_U_23
_atom_site_aniso_U_13
_atom_site_aniso_U_12
Sc1 0.0517(6) 0.0570(6) 0.0576(6) -0.0134(5) -0.0063(4) -0.0281(5)
Sc2 0.0518(6) 0.0630(7) 0.0556(6) -0.0115(5) -0.0039(5) -0.0292(5)
Cl1 0.0675(9) 0.0837(10) 0.0599(8) -0.0176(7) 0.0004(6) -0.0479(8)
N1 0.047(2) 0.054(3) 0.064(3) -0.023(2) 0.002(2) -0.025(2)
N2 0.055(3) 0.060(3) 0.062(3) -0.011(2) -0.013(2) -0.027(2)
N3 0.050(2) 0.053(3) 0.063(3) -0.012(2) -0.007(2) -0.021(2)
N4 0.054(3) 0.056(3) 0.060(3) -0.013(2) -0.006(2) -0.027(2)
N5 0.050(2) 0.055(3) 0.061(3) -0.015(2) -0.009(2) -0.024(2)
N8 0.056(3) 0.066(3) 0.057(3) -0.017(2) -0.001(2) -0.032(2)
N9 0.064(3) 0.063(3) 0.056(3) -0.016(2) 0.000(2) -0.033(3)
N6 0.052(3) 0.059(3) 0.067(3) -0.015(3) -0.005(2) -0.023(2)
N7 0.051(2) 0.063(3) 0.067(3) -0.025(3) 0.001(2) -0.026(2)
N10 0.046(2) 0.052(2) 0.054(2) -0.012(2) -0.0049(19) -0.022(2)
N11 0.054(3) 0.063(3) 0.058(3) -0.013(2) -0.005(2) -0.026(2)
N12 0.048(2) 0.058(3) 0.057(3) -0.015(2) -0.007(2) -0.022(2)
N13 0.059(3) 0.058(3) 0.058(3) -0.009(2) -0.007(2) -0.029(2)
N14 0.048(2) 0.060(3) 0.060(3) -0.015(2) -0.006(2) -0.023(2)
N15 0.062(3) 0.061(3) 0.073(3) 0.000(3) -0.019(2) -0.033(2)
N16 0.057(3) 0.066(3) 0.074(3) 0.000(3) -0.020(2) -0.030(3)
N17 0.055(3) 0.080(4) 0.062(3) -0.028(3) -0.001(2) -0.032(3)
N18 0.061(3) 0.060(3) 0.064(3) -0.012(2) -0.007(2) -0.034(2)
C1 0.051(3) 0.058(3) 0.064(3) -0.014(3) -0.002(2) -0.030(3)
C2 0.064(4) 0.067(4) 0.071(4) -0.018(3) 0.008(3) -0.038(3)
C3 0.068(4) 0.067(4) 0.073(4) -0.016(3) 0.003(3) -0.041(3)
C4 0.059(3) 0.058(3) 0.070(4) -0.015(3) -0.004(3) -0.029(3)
C5 0.052(3) 0.056(3) 0.065(3) -0.012(3) -0.010(2) -0.028(3)
C6 0.060(3) 0.067(4) 0.075(4) -0.011(3) -0.021(3) -0.026(3)
C7 0.072(4) 0.072(4) 0.091(5) 0.003(4) -0.036(4) -0.023(4)
C8 0.062(4) 0.061(4) 0.081(4) -0.010(3) -0.022(3) -0.019(3)
C9 0.063(3) 0.062(3) 0.055(3) -0.006(3) -0.011(3) -0.029(3)
C10 0.063(3) 0.072(4) 0.057(3) -0.010(3) -0.011(3) -0.033(3)
C11 0.058(3) 0.065(4) 0.059(3) -0.019(3) -0.008(3) -0.027(3)
C18 0.058(3) 0.058(3) 0.066(3) -0.016(3) -0.004(3) -0.026(3)
C23 0.061(4) 0.063(4) 0.078(4) -0.022(3) -0.007(3) -0.019(3)
C22 0.074(4) 0.066(4) 0.078(4) -0.027(4) 0.004(3) -0.020(3)
C21 0.091(5) 0.057(4) 0.077(4) -0.020(3) -0.017(4) -0.024(4)
C20 0.074(4) 0.064(4) 0.088(5) -0.023(4) -0.011(4) -0.033(3)
C19 0.061(3) 0.062(4) 0.076(4) -0.017(3) -0.010(3) -0.028(3)
C24 0.122(7) 0.075(5) 0.103(6) -0.045(5) -0.010(5) -0.029(5)
C15 0.065(4) 0.071(4) 0.061(3) -0.015(3) -0.011(3) -0.030(3)
C16 0.081(4) 0.075(4) 0.055(3) -0.011(3) -0.011(3) -0.031(4)
C17 0.075(4) 0.064(4) 0.063(3) -0.019(3) -0.002(3) -0.029(3)
C12 0.073(4) 0.060(4) 0.064(3) -0.012(3) -0.012(3) -0.028(3)
C13 0.072(4) 0.065(4) 0.065(4) -0.014(3) -0.018(3) -0.021(3)
C14 0.056(3) 0.065(4) 0.075(4) -0.021(3) -0.010(3) -0.022(3)
C25 0.058(3) 0.068(4) 0.083(4) -0.024(4) 0.006(3) -0.035(3)
C26 0.068(4) 0.068(4) 0.078(4) -0.022(4) 0.009(3) -0.033(3)
C27 0.081(5) 0.074(5) 0.089(5) -0.027(4) 0.022(4) -0.033(4)
C28 0.063(4) 0.069(4) 0.141(8) -0.031(5) 0.015(5) -0.029(4)
C29 0.056(4) 0.087(5) 0.183(10) -0.064(7) 0.012(5) -0.034(4)
C30 0.058(4) 0.092(5) 0.151(8) -0.070(6) 0.009(4) -0.033(4)
C31 0.075(6) 0.103(7) 0.206(13) -0.057(8) 0.049(7) -0.040(5)
C36 0.051(3) 0.050(3) 0.050(3) -0.006(2) -0.006(2) -0.019(2)
C35 0.066(3) 0.056(3) 0.057(3) -0.014(3) -0.002(3) -0.028(3)
C34 0.073(4) 0.061(4) 0.061(3) -0.017(3) 0.005(3) -0.041(3)
C33 0.060(3) 0.061(3) 0.065(3) -0.023(3) 0.000(3) -0.033(3)
C32 0.044(3) 0.055(3) 0.061(3) -0.014(3) -0.003(2) -0.023(2)
C40 0.061(3) 0.057(3) 0.070(4) -0.012(3) -0.003(3) -0.029(3)
C41 0.061(3) 0.060(4) 0.081(4) -0.022(3) -0.008(3) -0.028(3)
C42 0.064(4) 0.065(4) 0.073(4) -0.025(3) 0.001(3) -0.030(3)
C37 0.053(3) 0.068(4) 0.070(4) -0.027(3) 0.005(3) -0.025(3)
C38 0.049(3) 0.060(4) 0.080(4) -0.015(3) -0.011(3) -0.013(3)
C39 0.052(3) 0.062(4) 0.069(4) -0.010(3) -0.009(3) -0.023(3)
C49 0.057(3) 0.061(3) 0.058(3) -0.015(3) -0.007(3) -0.023(3)
C54 0.061(4) 0.094(5) 0.068(4) -0.030(4) -0.015(3) -0.020(4)
C53 0.068(4) 0.127(7) 0.093(5) -0.059(6) -0.023(4) -0.006(5)
C52 0.081(5) 0.112(7) 0.074(5) -0.039(5) -0.024(4) -0.004(5)
C51 0.084(5) 0.085(5) 0.061(4) -0.029(4) -0.008(3) -0.025(4)
C50 0.064(4) 0.075(4) 0.060(3) -0.021(3) -0.008(3) -0.025(3)
C55 0.098(7) 0.245(16) 0.088(7) -0.072(9) -0.034(6) 0.012(8)
C43 0.087(5) 0.072(4) 0.109(6) 0.024(4) -0.044(5) -0.044(4)
C44 0.118(7) 0.074(5) 0.176(11) 0.041(6) -0.074(8) -0.049(5)
C45 0.076(5) 0.080(5) 0.132(7) 0.015(5) -0.055(5) -0.032(4)
C46 0.057(3) 0.076(4) 0.068(4) -0.028(3) -0.002(3) -0.023(3)
C47 0.081(5) 0.080(5) 0.130(7) -0.051(5) -0.004(5) -0.032(4)
C48 0.078(5) 0.107(6) 0.142(8) -0.069(6) 0.002(5) -0.046(5)
C57A 0.068(9) 0.16(2) 0.063(10) -0.038(11) -0.012(8) -0.054(12)
C58A 0.065(9) 0.14(2) 0.096(14) -0.054(14) -0.025(10) -0.031(11)
C59 0.060(4) 0.079(4) 0.076(4) 0.001(4) -0.018(3) -0.037(4)
C60B 0.055(8) 0.078(13) 0.072(12) -0.006(9) -0.021(8) -0.018(8)
C61B 0.047(7) 0.075(12) 0.088(13) -0.032(10) -0.025(8) -0.008(7)
C56 0.058(3) 0.071(4) 0.060(3) -0.012(3) -0.008(3) -0.032(3)
C60A 0.054(7) 0.058(9) 0.071(10) -0.013(8) -0.006(6) -0.012(6)
C61A 0.062(8) 0.079(11) 0.084(12) -0.025(10) -0.021(7) -0.023(7)
C57B 0.056(7) 0.062(8) 0.052(8) -0.011(7) -0.005(6) -0.025(6)
C58B 0.063(8) 0.084(10) 0.054(8) -0.007(7) -0.012(6) -0.045(8)
C62 0.064(4) 0.123(7) 0.114(7) -0.003(6) -0.030(4) -0.045(5)
B2 0.056(4) 0.062(4) 0.068(4) -0.015(3) 0.000(3) -0.031(3)
B1 0.048(3) 0.053(4) 0.069(4) -0.014(3) -0.007(3) -0.021(3)
B3 0.049(3) 0.060(4) 0.058(3) -0.020(3) -0.002(3) -0.020(3)
B4 0.057(4) 0.058(4) 0.066(4) -0.011(3) -0.009(3) -0.030(3)
F1 0.103(4) 0.103(4) 0.141(5) -0.035(4) -0.051(3) -0.017(3)
F2 0.115(4) 0.222(7) 0.161(5) -0.111(6) 0.035(4) -0.109(5)
F3 0.251(8) 0.148(5) 0.099(4) 0.001(4) -0.028(4) -0.155(6)
F4 0.153(5) 0.063(3) 0.164(6) -0.011(3) -0.067(4) -0.028(3)
F5 0.079(3) 0.126(4) 0.138(5) -0.027(4) -0.004(3) -0.034(3)
F6 0.216(8) 0.178(7) 0.205(8) -0.095(7) 0.048(7) -0.132(7)
F7 0.154(6) 0.075(4) 0.319(12) 0.031(5) -0.040(7) -0.043(4)
F8 0.256(10) 0.199(8) 0.148(6) 0.052(6) -0.118(7) -0.116(8)
F9 0.262(10) 0.171(7) 0.119(5) -0.042(5) -0.038(6) -0.110(7)
F10 0.144(5) 0.092(4) 0.133(5) -0.035(4) 0.006(4) -0.040(3)
F11A 0.114(5) 0.075(4) 0.075(3) -0.034(3) 0.010(3) -0.039(3)
F11B 0.114(5) 0.075(4) 0.075(3) -0.034(3) 0.010(3) -0.039(3)
C63 0.094(5) 0.075(5) 0.089(5) 0.002(4) -0.025(4) -0.042(4)
C64 0.074(5) 0.076(5) 0.104(6) -0.035(5) -0.030(4) -0.013(4)
C65 0.091(5) 0.114(7) 0.089(5) -0.042(5) 0.006(4) -0.066(5)
C66 0.133(8) 0.091(6) 0.070(4) -0.014(4) -0.014(5) -0.076(6)
C67 0.115(7) 0.059(4) 0.085(5) -0.011(4) -0.029(5) -0.034(4)
C68 0.075(4) 0.080(5) 0.078(4) -0.008(4) -0.006(4) -0.035(4)
C69 0.093(5) 0.076(5) 0.096(5) -0.008(4) -0.022(4) -0.040(4)
C70 0.109(7) 0.091(6) 0.109(7) -0.024(5) -0.003(5) -0.056(5)
C71 0.113(2) 0.0827(19) 0.105(2) -0.0058(17) -0.0166(19) -0.0374(18)
C72 0.113(2) 0.0827(19) 0.105(2) -0.0058(17) -0.0166(19) -0.0374(18)
C73 0.113(2) 0.0827(19) 0.105(2) -0.0058(17) -0.0166(19) -0.0374(18)
C74 0.113(2) 0.0827(19) 0.105(2) -0.0058(17) -0.0166(19) -0.0374(18)
C79 0.113(2) 0.0827(19) 0.105(2) -0.0058(17) -0.0166(19) -0.0374(18)
C80 0.113(2) 0.0827(19) 0.105(2) -0.0058(17) -0.0166(19) -0.0374(18)
C75 0.113(2) 0.0827(19) 0.105(2) -0.0058(17) -0.0166(19) -0.0374(18)
C76 0.113(2) 0.0827(19) 0.105(2) -0.0058(17) -0.0166(19) -0.0374(18)
C77 0.113(2) 0.0827(19) 0.105(2) -0.0058(17) -0.0166(19) -0.0374(18)
C78 0.113(2) 0.0827(19) 0.105(2) -0.0058(17) -0.0166(19) -0.0374(18)
B5 0.090(7) 0.096(7) 0.105(8) -0.023(6) -0.002(6) -0.033(6)
C1S 0.108(7) 0.106(7) 0.122(8) -0.004(7) -0.024(7) -0.046(6)
C2S 0.138(9) 0.115(8) 0.083(6) 0.005(6) -0.024(6) -0.048(7)
C3S 0.107(7) 0.080(6) 0.113(7) -0.016(6) -0.019(6) -0.026(5)
C4S 0.155(11) 0.109(8) 0.126(9) -0.053(8) -0.035(8) -0.013(7)
C5S 0.123(9) 0.178(13) 0.160(11) -0.109(11) -0.030(8) -0.025(9)
C6S 0.129(9) 0.140(10) 0.151(11) -0.074(9) -0.029(8) -0.043(8)
C7S 0.120(7) 0.092(6) 0.115(7) -0.037(6) -0.006(6) -0.051(6)
C8S 0.110(7) 0.104(7) 0.126(8) -0.030(7) -0.030(6) -0.053(6)
C9S 0.112(7) 0.101(7) 0.138(9) -0.013(7) -0.037(7) -0.059(6)
C10S 0.078(5) 0.109(7) 0.113(7) -0.023(6) -0.027(5) -0.032(5)
C11S 0.123(4) 0.121(4) 0.164(5) 0.005(4) -0.044(4) -0.043(3)
C12S 0.123(4) 0.121(4) 0.164(5) 0.005(4) -0.044(4) -0.043(3)
C13S 0.123(4) 0.121(4) 0.164(5) 0.005(4) -0.044(4) -0.043(3)
C14S 0.123(4) 0.121(4) 0.164(5) 0.005(4) -0.044(4) -0.043(3)
C15S 0.123(4) 0.121(4) 0.164(5) 0.005(4) -0.044(4) -0.043(3)
C16S 0.123(4) 0.121(4) 0.164(5) 0.005(4) -0.044(4) -0.043(3)
C17S 0.114(9) 0.142(11) 0.198(15) -0.013(10) -0.021(9) -0.061(8)
C18S 0.118(11) 0.205(18) 0.40(3) 0.12(2) -0.089(16) -0.077(12)
C19S 0.086(5) 0.099(6) 0.081(5) -0.014(5) -0.029(4) -0.033(5)
C20S 0.107(7) 0.102(7) 0.073(5) -0.030(5) -0.018(5) -0.025(5)
C21S 0.079(5) 0.099(6) 0.080(5) -0.025(5) -0.008(4) -0.031(5)
C22S 0.168(12) 0.093(8) 0.157(11) -0.006(8) -0.083(10) -0.052(8)
C23S 0.161(11) 0.070(6) 0.139(9) 0.000(6) -0.084(9) -0.035(7)
C24S 0.132(9) 0.097(7) 0.141(10) -0.010(7) -0.068(8) -0.026(7)
F14 0.119(5) 0.151(6) 0.151(6) -0.024(5) 0.028(4) -0.054(4)
F15 0.125(5) 0.166(6) 0.115(4) -0.054(4) 0.004(4) -0.052(4)
F13 0.088(4) 0.126(5) 0.312(11) 0.016(6) -0.029(5) -0.053(4)
F0AA 0.64(2) 0.098(5) 0.205(8) 0.004(5) -0.266(12) -0.126(9)

loop_
_atom_type_symbol
_atom_type_description
_atom_type_scat_dispersion_real
_atom_type_scat_dispersion_imag
_atom_type_scat_source
C C 0.0181 0.0091 'International Tables Vol C Tables 4.2.6.8 and 6.1.1.4'
H H 0.0000 0.0000 'International Tables Vol C Tables 4.2.6.8 and 6.1.1.4'
B B 0.0090 0.0039 'International Tables Vol C Tables 4.2.6.8 and 6.1.1.4'
Cl Cl 0.3639 0.7018 'International Tables Vol C Tables 4.2.6.8 and 6.1.1.4'
F F 0.0727 0.0534 'International Tables Vol C Tables 4.2.6.8 and 6.1.1.4'
N N 0.0311 0.0180 'International Tables Vol C Tables 4.2.6.8 and 6.1.1.4'
Sc Sc 0.3119 1.5331 'International Tables Vol C Tables 4.2.6.8 and 6.1.1.4'

loop_
_geom_angle_atom_site_label_1
_geom_angle_atom_site_label_2
_geom_angle_atom_site_label_3
_geom_angle
_geom_angle_site_symmetry_1
_geom_angle_site_symmetry_3
N4 Sc1 N6 91.17(19) . .
N4 Sc1 N8 170.10(18) . .
N6 Sc1 N8 82.1(2) . .
N4 Sc1 N2 85.28(19) . .
N6 Sc1 N2 171.56(18) . .
N8 Sc1 N2 100.35(19) . .
N4 Sc1 N1 85.18(17) . .
N6 Sc1 N1 86.85(18) . .
N8 Sc1 N1 87.18(17) . .
N2 Sc1 N1 85.22(17) . .
N4 Sc1 Cl1 99.22(13) . .
N6 Sc1 Cl1 97.66(14) . .
N8 Sc1 Cl1 88.93(13) . .
N2 Sc1 Cl1 90.47(13) . .
N1 Sc1 Cl1 173.59(15) . .
N13 Sc2 N15 92.5(2) . .
N13 Sc2 N11 85.30(19) . .
N15 Sc2 N11 173.0(2) . .
N13 Sc2 N17 169.01(18) . .
N15 Sc2 N17 85.2(2) . .
N11 Sc2 N17 95.7(2) . .
N13 Sc2 N10 84.09(17) . .
N15 Sc2 N10 87.02(19) . .
N11 Sc2 N10 86.16(18) . .
N17 Sc2 N10 85.06(18) . .
N13 Sc2 Cl1 99.42(13) . .
N15 Sc2 Cl1 97.06(15) . .
N11 Sc2 Cl1 89.84(14) . .
N17 Sc2 Cl1 91.53(14) . .
N10 Sc2 Cl1 174.46(14) . .
Sc2 Cl1 Sc1 129.87(7) . .
C1 N1 C5 122.2(5) . .
C1 N1 Sc1 116.8(3) . .
C5 N1 Sc1 118.6(3) . .
C6 N2 N3 106.1(5) . .
C6 N2 Sc1 132.5(4) . .
N3 N2 Sc1 120.0(3) . .
C8 N3 N2 108.9(5) . .
C8 N3 B1 129.9(5) . .
N2 N3 B1 119.5(4) . .
C9 N4 N5 107.1(5) . .
C9 N4 Sc1 134.7(4) . .
N5 N4 Sc1 117.2(4) . .
C11 N5 N4 108.1(5) . .
C11 N5 B1 128.0(5) . .
N4 N5 B1 123.8(5) . .
C15 N8 N9 106.5(5) . .
C15 N8 Sc1 132.1(4) . .
N9 N8 Sc1 121.0(4) . .
C17 N9 N8 107.7(5) . .
C17 N9 B2 133.6(5) . .
N8 N9 B2 118.4(5) . .
C12 N6 N7 106.6(5) . .
C12 N6 Sc1 136.3(4) . .
N7 N6 Sc1 117.1(4) . .
C14 N7 N6 108.3(5) . .
C14 N7 B2 128.0(5) . .
N6 N7 B2 123.4(5) . .
C36 N10 C32 122.4(5) . .
C36 N10 Sc2 119.9(3) . .
C32 N10 Sc2 116.6(4) . .
C37 N11 N12 105.4(5) . .
C37 N11 Sc2 132.5(4) . .
N12 N11 Sc2 120.2(4) . .
C39 N12 N11 108.8(5) . .
C39 N12 B3 131.2(5) . .
N11 N12 B3 118.9(5) . .
C40 N13 N14 106.7(5) . .
C40 N13 Sc2 135.4(4) . .
N14 N13 Sc2 117.7(4) . .
C42 N14 N13 108.0(5) . .
C42 N14 B3 128.8(5) . .
N13 N14 B3 123.0(5) . .
C43 N15 N16 106.0(5) . .
C43 N15 Sc2 135.3(5) . .
N16 N15 Sc2 118.0(4) . .
C45 N16 N15 107.8(6) . .
C45 N16 B4 130.2(6) . .
N15 N16 B4 121.8(5) . .
C46 N17 N18 107.1(5) . .
C46 N17 Sc2 131.8(4) . .
N18 N17 Sc2 121.0(4) . .
C48 N18 N17 107.6(5) . .
C48 N18 B4 134.5(5) . .
N17 N18 B4 117.8(4) . .
N1 C1 C2 118.3(5) . .
N1 C1 B2 121.3(5) . .
C2 C1 B2 120.1(5) . .
C3 C2 C1 120.7(6) . .
C3 C2 H2 119.7 . .
C1 C2 H2 119.7 . .
C2 C3 C4 119.0(6) . .
C2 C3 H3 120.5 . .
C4 C3 H3 120.5 . .
C5 C4 C3 120.8(6) . .
C5 C4 H4 119.6 . .
C3 C4 H4 119.6 . .
N1 C5 C4 118.7(5) . .
N1 C5 B1 118.7(5) . .
C4 C5 B1 122.4(5) . .
N2 C6 C7 110.9(6) . .
N2 C6 H6 124.6 . .
C7 C6 H6 124.6 . .
C6 C7 C8 104.9(6) . .
C6 C7 H7 127.5 . .
C8 C7 H7 127.5 . .
N3 C8 C7 109.2(6) . .
N3 C8 H8 125.4 . .
C7 C8 H8 125.4 . .
N4 C9 C10 110.3(6) . .
N4 C9 H9 124.9 . .
C10 C9 H9 124.9 . .
C11 C10 C9 104.4(6) . .
C11 C10 H10 127.8 . .
C9 C10 H10 127.8 . .
N5 C11 C10 110.0(5) . .
N5 C11 H11 125.0 . .
C10 C11 H11 125.0 . .
C23 C18 C19 114.3(6) . .
C23 C18 B1 122.0(5) . .
C19 C18 B1 122.3(6) . .
C22 C23 C18 123.8(7) . .
C22 C23 H23 118.1 . .
C18 C23 H23 118.1 . .
C23 C22 C21 121.2(7) . .
C23 C22 H22 119.4 . .
C21 C22 H22 119.4 . .
C22 C21 C20 117.8(6) . .
C22 C21 C24 122.9(8) . .
C20 C21 C24 119.3(7) . .
C21 C20 C19 121.3(6) . .
C21 C20 H20 119.3 . .
C19 C20 H20 119.3 . .
C20 C19 C18 121.5(6) . .
C20 C19 H19 119.2 . .
C18 C19 H19 119.2 . .
C21 C24 H24A 109.5 . .
C21 C24 H24B 109.5 . .
H24A C24 H24B 109.5 . .
C21 C24 H24C 109.5 . .
H24A C24 H24C 109.5 . .
H24B C24 H24C 109.5 . .
N8 C15 C16 111.5(6) . .
N8 C15 H15 124.2 . .
C16 C15 H15 124.2 . .
C17 C16 C15 104.5(6) . .
C17 C16 H16 127.7 . .
C15 C16 H16 127.7 . .
N9 C17 C16 109.6(6) . .
N9 C17 H17 125.2 . .
C16 C17 H17 125.2 . .
N6 C12 C13 111.6(6) . .
N6 C12 H12 124.2 . .
C13 C12 H12 124.2 . .
C12 C13 C14 104.1(6) . .
C12 C13 H13 127.9 . .
C14 C13 H13 127.9 . .
N7 C14 C13 109.4(6) . .
N7 C14 H14 125.3 . .
C13 C14 H14 125.3 . .
C26 C25 C30 114.5(6) . .
C26 C25 B2 126.4(6) . .
C30 C25 B2 117.9(6) . .
C27 C26 C25 123.0(7) . .
C27 C26 H26 118.5 . .
C25 C26 H26 118.5 . .
C28 C27 C26 121.7(8) . .
C28 C27 H27 119.1 . .
C26 C27 H27 119.1 . .
C29 C28 C27 117.4(7) . .
C29 C28 C31 119.6(9) . .
C27 C28 C31 122.9(9) . .
C28 C29 C30 121.0(8) . .
C28 C29 H29 119.5 . .
C30 C29 H29 119.5 . .
C25 C30 C29 122.3(8) . .
C25 C30 H30 118.8 . .
C29 C30 H30 118.8 . .
C28 C31 H31A 109.5 . .
C28 C31 H31B 109.5 . .
H31A C31 H31B 109.5 . .
C28 C31 H31C 109.5 . .
H31A C31 H31C 109.5 . .
H31B C31 H31C 109.5 . .
N10 C36 C35 118.3(5) . .
N10 C36 B3 118.1(5) . .
C35 C36 B3 123.4(5) . .
C36 C35 C34 121.0(6) . .
C36 C35 H35 119.5 . .
C34 C35 H35 119.5 . .
C33 C34 C35 118.4(5) . .
C33 C34 H34 120.8 . .
C35 C34 H34 120.8 . .
C32 C33 C34 121.4(5) . .
C32 C33 H33 119.3 . .
C34 C33 H33 119.3 . .
N10 C32 C33 118.4(5) . .
N10 C32 B4 121.7(5) . .
C33 C32 B4 119.7(5) . .
N13 C40 C41 109.9(6) . .
N13 C40 H40 125.0 . .
C41 C40 H40 125.0 . .
C40 C41 C42 105.8(6) . .
C40 C41 H41 127.1 . .
C42 C41 H41 127.1 . .
N14 C42 C41 109.5(6) . .
N14 C42 H42 125.2 . .
C41 C42 H42 125.2 . .
N11 C37 C38 111.1(6) . .
N11 C37 H37 124.5 . .
C38 C37 H37 124.5 . .
C39 C38 C37 105.3(6) . .
C39 C38 H38 127.4 . .
C37 C38 H38 127.4 . .
N12 C39 C38 109.4(6) . .
N12 C39 H39 125.3 . .
C38 C39 H39 125.3 . .
C54 C49 C50 115.3(6) . .
C54 C49 B3 120.8(5) . .
C50 C49 B3 123.4(5) . .
C53 C54 C49 123.2(7) . .
C53 C54 H54 118.4 . .
C49 C54 H54 118.4 . .
C54 C53 C52 121.0(8) . .
C54 C53 H53 119.5 . .
C52 C53 H53 119.5 . .
C51 C52 C53 117.6(7) . .
C51 C52 C55 121.4(8) . .
C53 C52 C55 121.0(8) . .
C52 C51 C50 120.9(7) . .
C52 C51 H51 119.6 . .
C50 C51 H51 119.6 . .
C49 C50 C51 121.6(6) . .
C49 C50 H50 119.2 . .
C51 C50 H50 119.2 . .
C52 C55 H55A 109.5 . .
C52 C55 H55B 109.5 . .
H55A C55 H55B 109.5 . .
C52 C55 H55C 109.5 . .
H55A C55 H55C 109.5 . .
H55B C55 H55C 109.5 . .
N15 C43 C44 111.2(7) . .
N15 C43 H43 124.4 . .
C44 C43 H43 124.4 . .
C43 C44 C45 105.4(7) . .
C43 C44 H44 127.3 . .
C45 C44 H44 127.3 . .
N16 C45 C44 109.6(7) . .
N16 C45 H45 125.2 . .
C44 C45 H45 125.2 . .
N17 C46 C47 110.9(6) . .
N17 C46 H46 124.5 . .
C47 C46 H46 124.5 . .
C46 C47 C48 104.8(7) . .
C46 C47 H47 127.6 . .
C48 C47 H47 127.6 . .
N18 C48 C47 109.6(7) . .
N18 C48 H48 125.2 . .
C47 C48 H48 125.2 . .
C58A C57A C56 120.0 . .
C58A C57A H57A 120.0 . .
C56 C57A H57A 120.0 . .
C57A C58A C59 120.0 . .
C57A C58A H58A 120.0 . .
C59 C58A H58A 120.0 . .
C58B C59 C60B 110.6(7) . .
C60A C59 C58A 113.7(7) . .
C58B C59 C62 122.3(9) . .
C60A C59 C62 118.2(9) . .
C60B C59 C62 120.0(6) . .
C58A C59 C62 119.9(6) . .
C59 C60B C61B 120.0 . .
C59 C60B H60B 120.0 . .
C61B C60B H60B 120.0 . .
C56 C61B C60B 120.0 . .
C56 C61B H61B 120.0 . .
C60B C61B H61B 120.0 . .
C57B C56 C61B 110.6(7) . .
C61A C56 C57A 110.2(7) . .
C57B C56 B4 126.3(8) . .
C61A C56 B4 117.1(9) . .
C61B C56 B4 116.6(4) . .
C57A C56 B4 123.2(4) . .
C61A C60A C59 117.6(14) . .
C61A C60A H60A 121.2 . .
C59 C60A H60A 121.2 . .
C56 C61A C60A 124.5(15) . .
C56 C61A H61A 117.8 . .
C60A C61A H61A 117.8 . .
C56 C57B C58B 120.7(14) . .
C56 C57B H57B 119.6 . .
C58B C57B H57B 119.6 . .
C59 C58B C57B 120.8(13) . .
C59 C58B H58B 119.6 . .
C57B C58B H58B 119.6 . .
C59 C62 H62A 109.5 . .
C59 C62 H62B 109.5 . .
H62A C62 H62B 109.5 . .
C59 C62 H62C 109.5 . .
H62A C62 H62C 109.5 . .
H62B C62 H62C 109.5 . .
N9 B2 N7 106.2(5) . .
N9 B2 C25 116.6(6) . .
N7 B2 C25 104.9(5) . .
N9 B2 C1 103.8(5) . .
N7 B2 C1 111.3(5) . .
C25 B2 C1 113.9(5) . .
N3 B1 C18 111.3(5) . .
N3 B1 N5 108.6(4) . .
C18 B1 N5 104.9(5) . .
N3 B1 C5 103.1(5) . .
C18 B1 C5 118.4(5) . .
N5 B1 C5 110.3(5) . .
N14 B3 N12 109.2(5) . .
N14 B3 C49 106.3(5) . .
N12 B3 C49 109.4(5) . .
N14 B3 C36 109.6(5) . .
N12 B3 C36 104.5(5) . .
C49 B3 C36 117.6(5) . .
N18 B4 N16 105.1(5) . .
N18 B4 C32 106.4(5) . .
N16 B4 C32 111.8(5) . .
N18 B4 C56 115.5(5) . .
N16 B4 C56 105.6(5) . .
C32 B4 C56 112.3(5) . .
B5 F11B C76 95.9(7) . .
C64 C63 C68 113.0(7) . .
C64 C63 B5 115.1(8) . .
C68 C63 B5 129.3(8) . .
F1 C64 C65 115.6(8) . .
F1 C64 C63 119.6(8) . .
C65 C64 C63 124.7(8) . .
F2 C65 C66 120.9(9) . .
F2 C65 C64 121.0(10) . .
C66 C65 C64 118.1(7) . .
C67 C66 C65 120.1(7) . .
C67 C66 F3 119.7(9) . .
C65 C66 F3 120.2(9) . .
C66 C67 C68 121.4(8) . .
C66 C67 F4 121.3(8) . .
C68 C67 F4 117.3(8) . .
F5 C68 C67 116.5(8) . .
F5 C68 C63 120.8(7) . .
C67 C68 C63 122.7(8) . .
C74 C69 C70 115.1(9) . .
C74 C69 B5 130.9(8) . .
C70 C69 B5 113.4(8) . .
F6 C70 C69 120.0(10) . .
F6 C70 C71 116.0(9) . .
C69 C70 C71 124.0(9) . .
F7 C71 C72 124.8(11) . .
F7 C71 C70 120.2(11) . .
C72 C71 C70 114.8(9) . .
C71 C72 F8 120.2(9) . .
C71 C72 C73 122.0(10) . .
F8 C72 C73 117.7(10) . .
C74 C73 F9 121.4(9) . .
C74 C73 C72 119.7(11) . .
F9 C73 C72 118.9(10) . .
C73 C74 F10 115.1(10) . .
C73 C74 C69 124.2(10) . .
F10 C74 C69 120.7(9) . .
F14 C79 C80 120.4(6) . .
F14 C79 C78 119.5(6) . .
C80 C79 C78 120.0 . .
F15 C80 C75 125.8(6) . .
F15 C80 C79 114.1(6) . .
C75 C80 C79 120.0 . .
C76 C75 C80 120.0 . .
C76 C75 B5 121.0(6) . .
C80 C75 B5 119.0(6) . .
F11A C76 C75 121.2(6) . .
F11A C76 C77 118.7(6) . .
C75 C76 C77 120.0 . .
C75 C76 F11B 73.9(5) . .
C77 C76 F11B 165.0(6) . .
F0AA C77 C78 116.3(9) . .
F0AA C77 C76 123.7(9) . .
C78 C77 C76 120.0 . .
F13 C78 C77 125.2(7) . .
F13 C78 C79 114.8(7) . .
C77 C78 C79 120.0 . .
C75 B5 C69 110.3(8) . .
C75 B5 C63 111.5(8) . .
C69 B5 C63 107.8(8) . .
C75 B5 F11B 68.8(7) . .
C69 B5 F11B 147.6(9) . .
C63 B5 F11B 102.0(8) . .
C75 B5 H5 109.1 . .
C69 B5 H5 109.1 . .
C63 B5 H5 109.1 . .
C6S C1S C2S 119.9(12) . .
C6S C1S H1S 120.1 . .
C2S C1S H1S 120.1 . .
C1S C2S C3S 122.2(11) . .
C1S C2S H2S 118.9 . .
C3S C2S H2S 118.9 . .
C4S C3S C2S 119.7(12) . .
C4S C3S H3S 120.1 . .
C2S C3S H3S 120.1 . .
C3S C4S C5S 118.0(12) . .
C3S C4S H4S 121.0 . .
C5S C4S H4S 121.0 . .
C6S C5S C4S 117.6(12) . .
C6S C5S H5S 121.2 . .
C4S C5S H5S 121.2 . .
C1S C6S C5S 122.4(13) . .
C1S C6S H6S 118.8 . .
C5S C6S H6S 118.8 . .
C8S C7S C12S 118.7(11) . .
C8S C7S H7S 120.6 . .
C12S C7S H7S 120.6 . .
C7S C8S C9S 122.1(10) . .
C7S C8S H8S 118.9 . .
C9S C8S H8S 118.9 . .
C10S C9S C8S 119.4(11) . .
C10S C9S H9S 120.3 . .
C8S C9S H9S 120.3 . .
C9S C10S C11S 119.2(12) . .
C9S C10S H10S 120.4 . .
C11S C10S H10S 120.4 . .
C12S C11S C10S 120.3(14) . .
C12S C11S H11S 119.8 . .
C10S C11S H11S 119.8 . .
C11S C12S C7S 120.1(14) . .
C11S C12S H12S 119.9 . .
C7S C12S H12S 119.9 . .
C14S C13S C18S 120.0 . .
C14S C13S H13S 120.0 . .
C18S C13S H13S 120.0 . .
C15S C14S C13S 120.0 . .
C15S C14S H14S 120.0 . .
C13S C14S H14S 120.0 . .
C14S C15S C16S 120.0 . .
C14S C15S H15S 120.0 . .
C16S C15S H15S 120.0 . .
C17S C16S C15S 120.0 . .
C17S C16S H16S 120.0 . .
C15S C16S H16S 120.0 . .
C16S C17S C18S 120.0 . .
C16S C17S H17S 120.0 . .
C18S C17S H17S 120.0 . .
C17S C18S C13S 120.0 . .
C17S C18S H18S 120.0 . .
C13S C18S H18S 120.0 . .
C20S C19S C21S 117.8(9) . 2_666
C20S C19S H19S 121.1 . .
C21S C19S H19S 121.1 2_666 .
C21S C20S C19S 121.8(8) . .
C21S C20S H20S 119.1 . .
C19S C20S H20S 119.1 . .
C20S C21S C19S 120.5(8) . 2_666
C20S C21S H21S 119.8 . .
C19S C21S H21S 119.8 2_666 .
C24S C22S C23S 119.7(13) 2_755 .
C24S C22S H22S 120.2 2_755 .
C23S C22S H22S 120.2 . .
C22S C23S C24S 120.3(11) . .
C22S C23S H23S 119.9 . .
C24S C23S H23S 119.9 . .
C22S C24S C23S 120.0(13) 2_755 .
C22S C24S H24S 120.0 2_755 .
C23S C24S H24S 120.0 . .

loop_
_geom_bond_atom_site_label_1
_geom_bond_atom_site_label_2
_geom_bond_distance
_geom_bond_site_symmetry_2
Sc1 N4 2.170(5) .
Sc1 N6 2.178(5) .
Sc1 N8 2.196(5) .
Sc1 N2 2.202(5) .
Sc1 N1 2.216(4) .
Sc1 Cl1 2.5259(16) .
Sc2 N13 2.165(5) .
Sc2 N15 2.167(5) .
Sc2 N11 2.184(5) .
Sc2 N17 2.207(5) .
Sc2 N10 2.217(4) .
Sc2 Cl1 2.5201(17) .
N1 C1 1.369(7) .
N1 C5 1.373(7) .
N2 C6 1.357(8) .
N2 N3 1.375(7) .
N3 C8 1.343(8) .
N3 B1 1.581(8) .
N4 C9 1.350(7) .
N4 N5 1.365(6) .
N5 C11 1.346(7) .
N5 B1 1.584(8) .
N8 C15 1.334(8) .
N8 N9 1.392(7) .
N9 C17 1.363(8) .
N9 B2 1.565(9) .
N6 C12 1.332(8) .
N6 N7 1.381(7) .
N7 C14 1.334(8) .
N7 B2 1.595(9) .
N10 C36 1.365(7) .
N10 C32 1.367(7) .
N11 C37 1.349(8) .
N11 N12 1.391(7) .
N12 C39 1.346(8) .
N12 B3 1.588(8) .
N13 C40 1.367(8) .
N13 N14 1.382(7) .
N14 C42 1.352(8) .
N14 B3 1.562(9) .
N15 C43 1.327(8) .
N15 N16 1.384(7) .
N16 C45 1.329(9) .
N16 B4 1.587(8) .
N17 C46 1.344(8) .
N17 N18 1.376(7) .
N18 C48 1.335(9) .
N18 B4 1.576(9) .
C1 C2 1.396(8) .
C1 B2 1.637(9) .
C2 C3 1.378(9) .
C2 H2 0.9500 .
C3 C4 1.390(9) .
C3 H3 0.9500 .
C4 C5 1.379(8) .
C4 H4 0.9500 .
C5 B1 1.633(9) .
C6 C7 1.368(10) .
C6 H6 0.9500 .
C7 C8 1.389(10) .
C7 H7 0.9500 .
C8 H8 0.9500 .
C9 C10 1.382(8) .
C9 H9 0.9500 .
C10 C11 1.377(9) .
C10 H10 0.9500 .
C11 H11 0.9500 .
C18 C23 1.412(9) .
C18 C19 1.412(8) .
C18 B1 1.582(9) .
C23 C22 1.367(10) .
C23 H23 0.9500 .
C22 C21 1.369(10) .
C22 H22 0.9500 .
C21 C20 1.393(10) .
C21 C24 1.532(10) .
C20 C19 1.399(9) .
C20 H20 0.9500 .
C19 H19 0.9500 .
C24 H24A 0.9800 .
C24 H24B 0.9800 .
C24 H24C 0.9800 .
C15 C16 1.388(9) .
C15 H15 0.9500 .
C16 C17 1.377(10) .
C16 H16 0.9500 .
C17 H17 0.9500 .
C12 C13 1.366(9) .
C12 H12 0.9500 .
C13 C14 1.398(10) .
C13 H13 0.9500 .
C14 H14 0.9500 .
C25 C26 1.395(9) .
C25 C30 1.407(10) .
C25 B2 1.596(9) .
C26 C27 1.381(10) .
C26 H26 0.9500 .
C27 C28 1.381(12) .
C27 H27 0.9500 .
C28 C29 1.374(13) .
C28 C31 1.533(11) .
C29 C30 1.408(10) .
C29 H29 0.9500 .
C30 H30 0.9500 .
C31 H31A 0.9800 .
C31 H31B 0.9800 .
C31 H31C 0.9800 .
C36 C35 1.377(8) .
C36 B3 1.646(8) .
C35 C34 1.383(8) .
C35 H35 0.9500 .
C34 C33 1.382(9) .
C34 H34 0.9500 .
C33 C32 1.369(8) .
C33 H33 0.9500 .
C32 B4 1.653(9) .
C40 C41 1.370(9) .
C40 H40 0.9500 .
C41 C42 1.380(9) .
C41 H41 0.9500 .
C42 H42 0.9500 .
C37 C38 1.379(9) .
C37 H37 0.9500 .
C38 C39 1.368(9) .
C38 H38 0.9500 .
C39 H39 0.9500 .
C49 C54 1.388(9) .
C49 C50 1.400(8) .
C49 B3 1.612(9) .
C54 C53 1.366(10) .
C54 H54 0.9500 .
C53 C52 1.395(12) .
C53 H53 0.9500 .
C52 C51 1.371(11) .
C52 C55 1.524(11) .
C51 C50 1.408(9) .
C51 H51 0.9500 .
C50 H50 0.9500 .
C55 H55A 0.9800 .
C55 H55B 0.9800 .
C55 H55C 0.9800 .
C43 C44 1.350(11) .
C43 H43 0.9500 .
C44 C45 1.361(12) .
C44 H44 0.9500 .
C45 H45 0.9500 .
C46 C47 1.348(10) .
C46 H46 0.9500 .
C47 C48 1.395(11) .
C47 H47 0.9500 .
C48 H48 0.9500 .
C57A C58A 1.3900 .
C57A C56 1.3900 .
C57A H57A 0.9500 .
C58A C59 1.3900 .
C58A H58A 0.9500 .
C59 C58B 1.33(2) .
C59 C60A 1.377(19) .
C59 C60B 1.3900 .
C59 C62 1.539(8) .
C60B C61B 1.3900 .
C60B H60B 0.9500 .
C61B C56 1.3900 .
C61B H61B 0.9500 .
C56 C57B 1.350(16) .
C56 C61A 1.353(19) .
C56 B4 1.663(8) .
C60A C61A 1.37(2) .
C60A H60A 0.9500 .
C61A H61A 0.9500 .
C57B C58B 1.41(2) .
C57B H57B 0.9500 .
C58B H58B 0.9500 .
C62 H62A 0.9800 .
C62 H62B 0.9800 .
C62 H62C 0.9800 .
F1 C64 1.338(9) .
F2 C65 1.330(9) .
F3 C66 1.359(9) .
F4 C67 1.402(10) .
F5 C68 1.356(9) .
F6 C70 1.323(11) .
F7 C71 1.306(11) .
F8 C72 1.379(12) .
F9 C73 1.341(12) .
F10 C74 1.349(11) .
F11A C76 1.324(8) .
F11B B5 1.778(17) .
F11B C76 1.796(16) .
C63 C64 1.378(12) .
C63 C68 1.386(11) .
C63 B5 1.691(14) .
C64 C65 1.376(12) .
C65 C66 1.350(13) .
C66 C67 1.320(12) .
C67 C68 1.361(11) .
C69 C74 1.361(13) .
C69 C70 1.386(12) .
C69 B5 1.682(15) .
C70 C71 1.425(14) .
C71 C72 1.363(14) .
C72 C73 1.382(13) .
C73 C74 1.322(13) .
C79 F14 1.327(8) .
C79 C80 1.3900 .
C79 C78 1.3900 .
C80 F15 1.339(8) .
C80 C75 1.3900 .
C75 C76 1.3900 .
C75 B5 1.654(12) .
C76 C77 1.3900 .
C77 F0AA 1.315(7) .
C77 C78 1.3900 .
C78 F13 1.294(8) .
B5 H5 1.0000 .
C1S C6S 1.325(15) .
C1S C2S 1.348(14) .
C1S H1S 0.9500 .
C2S C3S 1.380(15) .
C2S H2S 0.9500 .
C3S C4S 1.335(14) .
C3S H3S 0.9500 .
C4S C5S 1.490(16) .
C4S H4S 0.9500 .
C5S C6S 1.349(17) .
C5S H5S 0.9500 .
C6S H6S 0.9500 .
C7S C8S 1.347(14) .
C7S C12S 1.381(16) .
C7S H7S 0.9500 .
C8S C9S 1.378(15) .
C8S H8S 0.9500 .
C9S C10S 1.357(13) .
C9S H9S 0.9500 .
C10S C11S 1.393(15) .
C10S H10S 0.9500 .
C11S C12S 1.364(18) .
C11S H11S 0.9500 .
C12S H12S 0.9500 .
C13S C14S 1.3900 .
C13S C18S 1.3900 .
C13S H13S 0.9500 .
C14S C15S 1.3900 .
C14S H14S 0.9500 .
C15S C16S 1.3900 .
C15S H15S 0.9500 .
C16S C17S 1.3900 .
C16S H16S 0.9500 .
C17S C18S 1.3900 .
C17S H17S 0.9500 .
C18S H18S 0.9500 .
C19S C20S 1.377(13) .
C19S C21S 1.394(11) 2_666
C19S H19S 0.9500 .
C20S C21S 1.373(13) .
C20S H20S 0.9500 .
C21S C19S 1.394(11) 2_666
C21S H21S 0.9500 .
C22S C24S 1.356(15) 2_755
C22S C23S 1.359(18) .
C22S H22S 0.9500 .
C23S C24S 1.365(17) .
C23S H23S 0.9500 .
C24S C22S 1.356(15) 2_755
C24S H24S 0.9500 .
